data_4333238
loop_
_publ_author_name
'Wang, Chao-Yu'
'Fu, Ching-Feng'
'Liu, Yi-Hong'
'Peng, Shei-Ming'
'Liu, Shiuh-Tzung'

_publ_section_title
;
 Synthesis of iridium pyridinyl N-heterocyclic carbene complexes and their
 catalytic activities on reduction of nitroarenes.
;
_journal_issue 14
_journal_name_full 'Inorganic chemistry'
_journal_page_first 5779
_journal_page_last 5786
_journal_paper_doi 10.1021/ic070330l
_journal_volume 46
_journal_year 2007
_chemical_formula_sum 'C30 H30 B Cl3 F4 Ir N3 O2'
_chemical_formula_weight 849.93
_chemical_name_systematic
; 
 ? 
;
_space_group_IT_number 2
_symmetry_space_group_name_Hall '-P 1'
_symmetry_space_group_name_H-M 'P -1'
_atom_sites_solution_hydrogens geom
_atom_sites_solution_primary direct
_atom_sites_solution_secondary difmap
_audit_creation_method SHELXL-97
_cell_angle_alpha 89.8300(8)
_cell_angle_beta 86.0530(8)
_cell_angle_gamma 87.2310(8)
_cell_formula_units_Z 4
_cell_length_a 7.74400(10)
_cell_length_b 20.6300(2)
_cell_length_c 21.1440(2)
_cell_measurement_temperature 295(2)
_cell_volume 3365.99(6)
_computing_structure_refinement 'SHELXL-97 (Sheldrick, 1997)'
_computing_structure_solution 'SHELXS-97 (Sheldrick, 1990)'
_diffrn_ambient_temperature 295(2)
_diffrn_measured_fraction_theta_full 0.997
_diffrn_measured_fraction_theta_max 0.997
_diffrn_radiation_monochromator graphite
_diffrn_radiation_source 'fine-focus sealed tube'
_diffrn_radiation_type MoK\a
_diffrn_radiation_wavelength 0.71073
_diffrn_reflns_av_R_equivalents 0.0382
_diffrn_reflns_av_sigmaI/netI 0.0448
_diffrn_reflns_limit_h_max 9
_diffrn_reflns_limit_h_min -9
_diffrn_reflns_limit_k_max 24
_diffrn_reflns_limit_k_min -24
_diffrn_reflns_limit_l_max 25
_diffrn_reflns_limit_l_min -25
_diffrn_reflns_number 21420
_diffrn_reflns_theta_full 25.00
_diffrn_reflns_theta_max 25.00
_diffrn_reflns_theta_min 2.17
_exptl_absorpt_coefficient_mu 4.258
_exptl_crystal_density_diffrn 1.677
_exptl_crystal_density_method 'not measured'
_exptl_crystal_F_000 1664
_refine_diff_density_max 2.741
_refine_diff_density_min -1.651
_refine_diff_density_rms 0.246
_refine_ls_extinction_coef 0.0110(6)
_refine_ls_extinction_expression Fc^*^=kFc[1+0.001xFc^2^\l^3^/sin(2\q)]^-1/4^
_refine_ls_extinction_method SHELXL
_refine_ls_goodness_of_fit_ref 1.181
_refine_ls_hydrogen_treatment mixed
_refine_ls_matrix_type full
_refine_ls_number_parameters 794
_refine_ls_number_reflns 11820
_refine_ls_number_restraints 0
_refine_ls_restrained_S_all 1.181
_refine_ls_R_factor_all 0.0836
_refine_ls_R_factor_gt 0.0727
_refine_ls_shift/su_max 0.066
_refine_ls_shift/su_mean 0.006
_refine_ls_structure_factor_coef Fsqd
_refine_ls_weighting_details 'calc w=1/[\s^2^(Fo^2^)+(0.0861P)^2^+29.2850P] where P=(Fo^2^+2Fc^2^)/3'
_refine_ls_weighting_scheme calc
_refine_ls_wR_factor_gt 0.2077
_refine_ls_wR_factor_ref 0.2165
_reflns_number_gt 9891
_reflns_number_total 11820
_reflns_threshold_expression >2sigma(I)
_cod_data_source_file ic070330lsup1.cif
_cod_data_source_block ic10764
_cod_depositor_comments 'Adding full bibliography for 4333236--4333238.cif.'
_cod_database_code 4333238

loop_
_symmetry_equiv_pos_as_xyz
'x, y, z'
'-x, -y, -z'

loop_
_atom_site_label
_atom_site_type_symbol
_atom_site_fract_x
_atom_site_fract_y
_atom_site_fract_z
_atom_site_U_iso_or_equiv
_atom_site_adp_type
_atom_site_occupancy
_atom_site_symmetry_multiplicity
_atom_site_calc_flag
_atom_site_refinement_flags
Ir1 Ir -0.08436(7) 0.54687(2) 0.24832(2) 0.0597(2) Uani 1 1 d .
O1 O -0.2265(18) 0.5967(9) 0.1303(6) 0.136(6) Uani 1 1 d .
O2 O -0.4527(16) 0.5062(7) 0.2768(7) 0.117(5) Uani 1 1 d .
N1 N 0.2456(14) 0.6120(5) 0.1812(5) 0.062(2) Uani 1 1 d .
N2 N 0.2183(14) 0.6194(5) 0.2828(5) 0.064(3) Uani 1 1 d .
N3 N 0.0226(14) 0.5083(5) 0.3320(5) 0.060(2) Uani 1 1 d .
C1 C 0.1421(16) 0.5936(6) 0.2332(5) 0.060(3) Uani 1 1 d .
C2 C 0.3798(19) 0.6472(7) 0.2003(7) 0.074(4) Uani 1 1 d .
H2A H 0.4686 0.6641 0.1744 0.089 Uiso 1 1 calc R
C3 C 0.357(2) 0.6524(7) 0.2643(8) 0.084(4) Uani 1 1 d .
H3A H 0.4251 0.6748 0.2904 0.101 Uiso 1 1 calc R
C4 C 0.138(2) 0.6151(7) 0.3474(6) 0.073(4) Uani 1 1 d .
H4A H 0.0262 0.6385 0.3498 0.087 Uiso 1 1 calc R
H4B H 0.2104 0.6356 0.3765 0.087 Uiso 1 1 calc R
C5 C 0.1150(19) 0.5453(7) 0.3672(6) 0.069(3) Uani 1 1 d .
C6 C 0.191(2) 0.5238(9) 0.4213(7) 0.085(4) Uani 1 1 d .
H6A H 0.2552 0.5513 0.4442 0.102 Uiso 1 1 calc R
C7 C 0.169(3) 0.4599(11) 0.4406(8) 0.102(6) Uani 1 1 d .
H7A H 0.2172 0.4437 0.4769 0.123 Uiso 1 1 calc R
C8 C 0.078(2) 0.4233(10) 0.4062(8) 0.096(5) Uani 1 1 d .
H8A H 0.0648 0.3804 0.4186 0.115 Uiso 1 1 calc R
C9 C 0.0004(17) 0.4455(7) 0.3512(6) 0.067(3) Uani 1 1 d .
C10 C -0.1063(19) 0.4027(6) 0.3171(6) 0.068(3) Uani 1 1 d .
C11 C -0.273(2) 0.3884(7) 0.3419(7) 0.076(4) Uani 1 1 d .
C12 C -0.372(2) 0.3454(8) 0.3109(8) 0.086(4) Uani 1 1 d .
H12A H -0.4835 0.3372 0.3270 0.104 Uiso 1 1 calc R
C13 C -0.302(2) 0.3148(7) 0.2556(8) 0.087(5) Uani 1 1 d .
C14 C -0.139(2) 0.3285(8) 0.2321(8) 0.091(5) Uani 1 1 d .
H14A H -0.0972 0.3087 0.1943 0.109 Uiso 1 1 calc R
C15 C -0.031(2) 0.3704(7) 0.2613(8) 0.078(4) Uani 1 1 d .
C16 C -0.351(2) 0.4231(9) 0.4028(8) 0.094(5) Uani 1 1 d .
H16A H -0.4651 0.4082 0.4135 0.140 Uiso 1 1 calc R
H16B H -0.3585 0.4691 0.3957 0.140 Uiso 1 1 calc R
H16C H -0.2787 0.4135 0.4370 0.140 Uiso 1 1 calc R
C17 C -0.411(3) 0.2679(11) 0.2207(11) 0.132(8) Uani 1 1 d .
H17A H -0.3445 0.2511 0.1838 0.197 Uiso 1 1 calc R
H17B H -0.5141 0.2906 0.2080 0.197 Uiso 1 1 calc R
H17C H -0.4421 0.2328 0.2483 0.197 Uiso 1 1 calc R
C18 C 0.138(3) 0.3767(11) 0.2363(10) 0.140(10) Uani 1 1 d .
H18A H 0.1587 0.3504 0.1989 0.210 Uiso 1 1 calc R
H18B H 0.2175 0.3627 0.2671 0.210 Uiso 1 1 calc R
H18C H 0.1553 0.4213 0.2257 0.210 Uiso 1 1 calc R
C19 C 0.2103(17) 0.6006(7) 0.1160(6) 0.067(3) Uani 1 1 d .
C20 C 0.136(2) 0.6530(8) 0.0826(7) 0.079(4) Uani 1 1 d .
C21 C 0.112(2) 0.6429(8) 0.0202(7) 0.082(4) Uani 1 1 d .
H21A H 0.0597 0.6763 -0.0024 0.099 Uiso 1 1 calc R
C22 C 0.162(2) 0.5858(10) -0.0110(7) 0.090(5) Uani 1 1 d .
C23 C 0.236(2) 0.5357(8) 0.0232(7) 0.083(4) Uani 1 1 d .
H23A H 0.2657 0.4963 0.0031 0.099 Uiso 1 1 calc R
C24 C 0.2684(18) 0.5424(7) 0.0862(6) 0.067(3) Uani 1 1 d .
C25 C 0.077(3) 0.7169(9) 0.1135(9) 0.111(6) Uani 1 1 d .
H25A H 0.0306 0.7455 0.0825 0.166 Uiso 1 1 calc R
H25B H 0.1744 0.7360 0.1309 0.166 Uiso 1 1 calc R
H25C H -0.0100 0.7096 0.1469 0.166 Uiso 1 1 calc R
C26 C 0.130(3) 0.5776(12) -0.0814(8) 0.128(8) Uani 1 1 d .
H26A H 0.0783 0.6171 -0.0971 0.192 Uiso 1 1 calc R
H26B H 0.0541 0.5428 -0.0860 0.192 Uiso 1 1 calc R
H26C H 0.2386 0.5677 -0.1051 0.192 Uiso 1 1 calc R
C27 C 0.363(2) 0.4901(8) 0.1220(8) 0.087(4) Uani 1 1 d .
H27A H 0.3933 0.4538 0.0945 0.130 Uiso 1 1 calc R
H27B H 0.2898 0.4764 0.1575 0.130 Uiso 1 1 calc R
H27C H 0.4666 0.5067 0.1369 0.130 Uiso 1 1 calc R
C28 C -0.1727(18) 0.5779(8) 0.1765(7) 0.077(4) Uani 1 1 d .
C29 C -0.308(2) 0.5190(9) 0.2676(8) 0.091(5) Uani 1 1 d .
Ir2 Ir 0.52470(6) 0.04977(2) 0.25259(2) 0.0581(2) Uani 1 1 d .
O3 O 0.6566(17) 0.0937(8) 0.3731(6) 0.124(5) Uani 1 1 d .
O4 O 0.9047(15) 0.0069(7) 0.2264(7) 0.115(5) Uani 1 1 d .
N4 N 0.1851(14) 0.1152(5) 0.3212(5) 0.067(3) Uani 1 1 d .
N5 N 0.2063(15) 0.1236(5) 0.2199(5) 0.068(3) Uani 1 1 d .
N6 N 0.4287(13) 0.0143(5) 0.1669(4) 0.057(2) Uani 1 1 d .
C30 C 0.2881(17) 0.0989(6) 0.2689(6) 0.060(3) Uani 1 1 d .
C31 C 0.0387(19) 0.1515(8) 0.3030(8) 0.082(4) Uani 1 1 d .
H31A H -0.0521 0.1685 0.3300 0.098 Uiso 1 1 calc R
C32 C 0.053(2) 0.1571(7) 0.2404(8) 0.083(4) Uani 1 1 d .
H32A H -0.0241 0.1791 0.2152 0.100 Uiso 1 1 calc R
C33 C 0.282(2) 0.1217(7) 0.1560(6) 0.071(3) Uani 1 1 d .
H33A H 0.3875 0.1456 0.1539 0.085 Uiso 1 1 calc R
H33B H 0.2027 0.1431 0.1283 0.085 Uiso 1 1 calc R
C34 C 0.3252(16) 0.0542(6) 0.1326(6) 0.061(3) Uani 1 1 d .
C35 C 0.259(2) 0.0361(8) 0.0775(6) 0.080(4) Uani 1 1 d .
H35A H 0.1909 0.0652 0.0552 0.096 Uiso 1 1 calc R
C36 C 0.296(2) -0.0276(10) 0.0552(8) 0.098(5) Uani 1 1 d .
H36A H 0.2525 -0.0420 0.0182 0.118 Uiso 1 1 calc R
C37 C 0.398(2) -0.0671(8) 0.0894(7) 0.086(5) Uani 1 1 d .
H37A H 0.4266 -0.1090 0.0749 0.103 Uiso 1 1 calc R
C38 C 0.4611(18) -0.0472(6) 0.1450(6) 0.065(3) Uani 1 1 d .
C39 C 0.5703(17) -0.0939(6) 0.1815(6) 0.060(3) Uani 1 1 d .
C40 C 0.7404(18) -0.1092(6) 0.1606(6) 0.064(3) Uani 1 1 d .
C41 C 0.8375(19) -0.1544(7) 0.1943(7) 0.073(4) Uani 1 1 d .
H41A H 0.9538 -0.1634 0.1819 0.088 Uiso 1 1 calc R
C42 C 0.760(2) -0.1863(7) 0.2468(7) 0.079(4) Uani 1 1 d .
C43 C 0.592(2) -0.1711(8) 0.2650(7) 0.083(4) Uani 1 1 d .
H43A H 0.5420 -0.1920 0.3002 0.099 Uiso 1 1 calc R
C44 C 0.4913(18) -0.1265(6) 0.2339(7) 0.067(3) Uani 1 1 d .
C45 C 0.827(2) -0.0773(8) 0.1028(7) 0.079(4) Uani 1 1 d .
H45A H 0.7459 -0.0476 0.0844 0.118 Uiso 1 1 calc R
H45B H 0.8671 -0.1100 0.0722 0.118 Uiso 1 1 calc R
H45C H 0.9243 -0.0542 0.1152 0.118 Uiso 1 1 calc R
C46 C 0.873(3) -0.2349(11) 0.2831(11) 0.138(9) Uani 1 1 d .
H46A H 0.8041 -0.2530 0.3176 0.206 Uiso 1 1 calc R
H46B H 0.9672 -0.2130 0.2993 0.206 Uiso 1 1 calc R
H46C H 0.9181 -0.2690 0.2549 0.206 Uiso 1 1 calc R
C47 C 0.294(2) -0.1199(10) 0.2513(10) 0.107(6) Uani 1 1 d .
H47A H 0.2659 -0.1456 0.2882 0.160 Uiso 1 1 calc R
H47B H 0.2328 -0.1349 0.2165 0.160 Uiso 1 1 calc R
H47C H 0.2602 -0.0753 0.2599 0.160 Uiso 1 1 calc R
C48 C 0.225(2) 0.1052(7) 0.3864(7) 0.074(4) Uani 1 1 d .
C49 C 0.2818(19) 0.1596(7) 0.4189(7) 0.076(4) Uani 1 1 d .
C50 C 0.316(2) 0.1504(9) 0.4814(8) 0.091(5) Uani 1 1 d .
H50A H 0.3539 0.1852 0.5037 0.109 Uiso 1 1 calc R
C51 C 0.297(3) 0.0921(10) 0.5125(8) 0.095(5) Uani 1 1 d .
C52 C 0.238(3) 0.0409(8) 0.4796(8) 0.094(5) Uani 1 1 d .
H52A H 0.2230 0.0014 0.5001 0.113 Uiso 1 1 calc R
C53 C 0.199(2) 0.0470(7) 0.4163(7) 0.081(4) Uani 1 1 d .
C54 C 0.303(3) 0.2229(8) 0.3866(9) 0.106(6) Uani 1 1 d .
H54A H 0.3422 0.2537 0.4158 0.159 Uiso 1 1 calc R
H54B H 0.1938 0.2385 0.3720 0.159 Uiso 1 1 calc R
H54C H 0.3865 0.2177 0.3511 0.159 Uiso 1 1 calc R
C55 C 0.340(3) 0.0825(12) 0.5801(9) 0.130(8) Uani 1 1 d .
H55A H 0.3788 0.1222 0.5964 0.195 Uiso 1 1 calc R
H55B H 0.4299 0.0490 0.5822 0.195 Uiso 1 1 calc R
H55C H 0.2386 0.0700 0.6051 0.195 Uiso 1 1 calc R
C56 C 0.120(4) -0.0076(10) 0.3803(9) 0.131(9) Uani 1 1 d .
H56A H 0.1036 0.0061 0.3376 0.196 Uiso 1 1 calc R
H56B H 0.0104 -0.0174 0.4011 0.196 Uiso 1 1 calc R
H56C H 0.1967 -0.0456 0.3796 0.196 Uiso 1 1 calc R
C57 C 0.597(2) 0.0775(8) 0.3263(8) 0.082(4) Uani 1 1 d .
C58 C 0.750(2) 0.0210(8) 0.2346(7) 0.086(5) Uani 1 1 d .
Cl1 Cl 0.5756(11) 0.6515(4) 0.0034(4) 0.164(3) Uani 1 1 d .
Cl2 Cl 0.5942(17) 0.7595(4) 0.0705(7) 0.256(7) Uani 1 1 d .
Cl3 Cl 0.7577(14) 0.7535(8) -0.0475(9) 0.425(15) Uani 1 1 d .
C59 C 0.581(3) 0.7295(10) -0.0112(12) 0.123(8) Uani 1 1 d .
H59A H 0.4774 0.7467 -0.0306 0.148 Uiso 1 1 calc R
Cl4 Cl 0.7727(15) 0.2483(5) 0.4318(5) 0.197(4) Uani 1 1 d .
Cl5 Cl 0.8043(16) 0.1522(5) 0.5074(8) 0.258(6) Uani 1 1 d .
Cl6 Cl 0.9669(9) 0.2748(4) 0.5264(4) 0.163(3) Uani 1 1 d .
C60 C 0.782(3) 0.2350(10) 0.5167(12) 0.117(7) Uani 1 1 d .
H60A H 0.6791 0.2509 0.5429 0.141 Uiso 1 1 calc R
B1 B 0.388(3) 0.3493(10) 0.5748(9) 0.082(5) Uani 1 1 d .
F1 F 0.253(3) 0.3756(15) 0.5908(15) 0.322(17) Uani 1 1 d .
F2 F 0.439(4) 0.3051(15) 0.6104(12) 0.297(16) Uani 1 1 d .
F3 F 0.374(4) 0.3281(10) 0.5170(10) 0.243(11) Uani 1 1 d .
F4 F 0.507(3) 0.3844(14) 0.5621(13) 0.295(14) Uani 1 1 d .
B2 B 0.802(3) 0.1556(10) 0.0708(9) 0.078(4) Uani 1 1 d .
F5 F 0.647(2) 0.1543(15) 0.0753(14) 0.278(13) Uani 1 1 d .
F6 F 0.859(5) 0.1059(15) 0.085(2) 0.39(3) Uani 1 1 d .
F7 F 0.849(4) 0.1589(17) 0.0182(9) 0.32(2) Uani 1 1 d .
F8 F 0.873(3) 0.1985(12) 0.1048(9) 0.227(10) Uani 1 1 d .

loop_
_atom_site_aniso_label
_atom_site_aniso_U_11
_atom_site_aniso_U_22
_atom_site_aniso_U_33
_atom_site_aniso_U_23
_atom_site_aniso_U_13
_atom_site_aniso_U_12
Ir1 0.0632(3) 0.0629(3) 0.0521(3) 0.0008(2) -0.0051(2) 0.0089(2)
O1 0.089(9) 0.221(17) 0.098(9) 0.066(10) -0.028(7) 0.000(10)
O2 0.067(7) 0.135(11) 0.153(12) 0.066(9) -0.020(7) -0.017(7)
N1 0.061(6) 0.068(6) 0.057(6) 0.004(5) -0.004(5) -0.005(5)
N2 0.069(6) 0.059(6) 0.064(6) -0.004(5) -0.006(5) -0.006(5)
N3 0.061(6) 0.070(6) 0.050(5) 0.001(5) -0.005(5) 0.010(5)
C1 0.060(7) 0.072(8) 0.046(6) -0.002(5) -0.002(5) 0.015(6)
C2 0.073(9) 0.079(9) 0.073(9) 0.010(7) -0.011(7) -0.018(7)
C3 0.097(11) 0.069(9) 0.088(11) 0.000(7) -0.014(9) -0.018(8)
C4 0.088(10) 0.081(9) 0.050(7) -0.015(6) -0.010(6) -0.001(7)
C5 0.073(8) 0.081(9) 0.051(7) 0.000(6) -0.004(6) 0.007(7)
C6 0.086(10) 0.118(13) 0.053(8) 0.002(8) -0.020(7) -0.006(9)
C7 0.097(12) 0.144(17) 0.064(9) 0.039(10) -0.015(9) 0.010(12)
C8 0.103(13) 0.109(13) 0.075(10) 0.031(9) -0.019(9) 0.019(10)
C9 0.060(7) 0.076(8) 0.064(7) 0.014(6) 0.003(6) 0.011(6)
C10 0.078(9) 0.057(7) 0.067(8) 0.011(6) -0.002(7) -0.001(6)
C11 0.079(9) 0.076(9) 0.069(8) 0.006(7) 0.018(7) 0.007(7)
C12 0.090(11) 0.073(9) 0.094(11) 0.001(8) 0.008(9) -0.008(8)
C13 0.109(13) 0.058(8) 0.095(11) -0.004(7) -0.001(10) -0.010(8)
C14 0.092(11) 0.081(10) 0.095(11) 0.014(9) 0.019(9) 0.003(9)
C15 0.079(9) 0.070(9) 0.083(10) 0.013(7) -0.003(8) 0.005(7)
C16 0.091(11) 0.100(12) 0.087(11) -0.002(9) 0.021(9) -0.009(9)
C17 0.131(18) 0.129(18) 0.137(18) -0.041(15) -0.003(15) -0.032(15)
C18 0.16(2) 0.130(17) 0.111(15) 0.000(13) 0.059(15) 0.059(16)
C19 0.064(7) 0.077(8) 0.055(7) 0.007(6) 0.013(6) 0.004(6)
C20 0.079(9) 0.092(10) 0.062(8) 0.008(7) 0.000(7) 0.028(8)
C21 0.073(9) 0.093(11) 0.078(10) 0.016(8) -0.008(7) 0.010(8)
C22 0.091(11) 0.119(14) 0.059(8) 0.007(9) -0.005(8) 0.008(10)
C23 0.093(11) 0.092(11) 0.063(8) -0.008(7) -0.005(8) -0.005(9)
C24 0.067(8) 0.066(8) 0.068(8) 0.004(6) -0.002(6) -0.005(6)
C25 0.141(18) 0.083(11) 0.107(13) 0.010(10) -0.025(12) 0.032(11)
C26 0.16(2) 0.16(2) 0.068(11) -0.003(11) -0.030(12) 0.026(17)
C27 0.095(11) 0.078(10) 0.085(10) 0.006(8) -0.008(9) 0.017(8)
C28 0.058(8) 0.111(12) 0.064(8) 0.010(8) -0.010(6) -0.013(8)
C29 0.075(10) 0.116(13) 0.077(10) 0.005(9) 0.000(8) 0.034(10)
Ir2 0.0602(3) 0.0554(3) 0.0586(3) -0.0036(2) -0.0053(2) -0.0010(2)
O3 0.097(9) 0.179(14) 0.101(9) -0.063(9) -0.020(7) -0.024(9)
O4 0.061(7) 0.125(10) 0.159(12) -0.052(9) -0.026(7) 0.026(6)
N4 0.065(6) 0.068(6) 0.066(6) -0.011(5) 0.001(5) -0.004(5)
N5 0.072(7) 0.057(6) 0.075(7) 0.000(5) -0.002(6) 0.004(5)
N6 0.056(5) 0.059(6) 0.055(5) -0.001(4) -0.002(4) -0.005(4)
C30 0.064(7) 0.055(7) 0.061(7) 0.001(5) -0.002(6) 0.000(6)
C31 0.064(8) 0.085(10) 0.093(11) -0.005(8) 0.003(8) 0.017(7)
C32 0.076(9) 0.074(9) 0.099(12) -0.009(8) -0.010(8) 0.017(7)
C33 0.086(9) 0.065(8) 0.062(8) 0.009(6) -0.013(7) 0.003(7)
C34 0.057(7) 0.069(8) 0.056(7) 0.008(6) -0.003(5) -0.003(6)
C35 0.092(10) 0.094(11) 0.055(8) 0.000(7) -0.012(7) 0.003(9)
C36 0.094(12) 0.124(14) 0.078(10) -0.027(10) -0.033(9) 0.012(11)
C37 0.107(12) 0.075(9) 0.077(9) -0.009(7) -0.030(9) 0.009(9)
C38 0.070(8) 0.062(7) 0.061(7) -0.005(6) -0.005(6) 0.007(6)
C39 0.068(7) 0.054(6) 0.058(7) -0.009(5) -0.007(6) -0.001(6)
C40 0.072(8) 0.058(7) 0.061(7) -0.007(6) -0.004(6) 0.002(6)
C41 0.071(8) 0.070(8) 0.078(9) -0.004(7) -0.008(7) 0.010(7)
C42 0.101(12) 0.065(8) 0.073(9) -0.004(7) -0.019(8) 0.001(8)
C43 0.095(11) 0.091(11) 0.062(8) -0.007(7) -0.013(8) 0.009(9)
C44 0.070(8) 0.054(7) 0.079(9) -0.004(6) 0.003(7) -0.015(6)
C45 0.073(9) 0.089(10) 0.072(9) -0.002(7) 0.007(7) -0.001(8)
C46 0.16(2) 0.121(17) 0.129(17) 0.040(14) -0.024(16) 0.045(16)
C47 0.068(10) 0.108(13) 0.142(17) -0.001(12) 0.017(10) -0.013(9)
C48 0.079(9) 0.079(9) 0.063(8) -0.011(7) 0.004(7) -0.001(7)
C49 0.070(8) 0.081(9) 0.077(9) -0.023(7) 0.008(7) -0.019(7)
C50 0.085(11) 0.099(12) 0.087(11) -0.026(9) 0.005(9) 0.002(9)
C51 0.107(13) 0.117(14) 0.063(9) -0.015(9) -0.013(9) -0.006(11)
C52 0.127(15) 0.085(11) 0.074(10) 0.011(8) -0.012(10) -0.031(10)
C53 0.102(11) 0.074(9) 0.070(9) -0.006(7) -0.011(8) -0.018(8)
C54 0.122(15) 0.084(11) 0.112(14) -0.012(10) 0.012(12) -0.032(11)
C55 0.16(2) 0.16(2) 0.081(12) -0.005(12) -0.022(13) -0.029(17)
C56 0.21(3) 0.097(13) 0.096(13) 0.000(10) -0.032(15) -0.057(16)
C57 0.070(9) 0.086(10) 0.089(11) -0.010(8) 0.004(8) -0.001(8)
C58 0.099(12) 0.090(11) 0.076(10) 0.009(8) -0.030(9) -0.025(9)
Cl1 0.164(6) 0.122(5) 0.206(8) 0.007(5) 0.006(6) -0.031(5)
Cl2 0.293(13) 0.132(6) 0.361(15) -0.077(8) -0.191(12) 0.044(7)
Cl3 0.144(7) 0.49(2) 0.63(3) 0.49(2) 0.024(12) 0.016(10)
C59 0.090(13) 0.102(14) 0.18(2) 0.034(14) -0.050(14) -0.005(11)
Cl4 0.206(9) 0.199(9) 0.183(8) -0.010(7) -0.006(7) 0.022(7)
Cl5 0.215(11) 0.144(7) 0.425(19) 0.002(9) -0.075(12) -0.026(7)
Cl6 0.111(4) 0.185(7) 0.194(7) -0.091(6) -0.009(4) -0.022(4)
C60 0.088(13) 0.097(13) 0.17(2) 0.006(13) -0.015(13) -0.030(10)
B1 0.076(11) 0.094(13) 0.076(11) 0.001(10) 0.001(9) -0.011(10)
F1 0.20(2) 0.35(4) 0.37(4) -0.03(3) 0.15(2) 0.10(2)
F2 0.29(3) 0.37(4) 0.23(2) 0.17(2) -0.09(2) -0.01(3)
F3 0.34(3) 0.201(18) 0.202(18) -0.055(15) -0.11(2) -0.03(2)
F4 0.24(2) 0.32(3) 0.34(3) 0.06(2) 0.01(2) -0.19(2)
B2 0.075(11) 0.087(12) 0.072(11) 0.001(9) -0.005(9) 0.009(9)
F5 0.091(11) 0.39(4) 0.35(3) -0.01(3) -0.002(15) 0.039(16)
F6 0.34(4) 0.23(3) 0.64(7) -0.02(3) -0.31(5) 0.10(3)
F7 0.39(4) 0.46(4) 0.141(15) -0.09(2) 0.064(19) -0.33(4)
F8 0.21(2) 0.27(2) 0.195(17) -0.117(17) 0.021(15) -0.073(18)

loop_
_atom_type_symbol
_atom_type_description
_atom_type_scat_dispersion_real
_atom_type_scat_dispersion_imag
_atom_type_scat_source
C C 0.0033 0.0016 'International Tables Vol C Tables 4.2.6.8 and 6.1.1.4'
H H 0.0000 0.0000 'International Tables Vol C Tables 4.2.6.8 and 6.1.1.4'
N N 0.0061 0.0033 'International Tables Vol C Tables 4.2.6.8 and 6.1.1.4'
O O 0.0106 0.0060 'International Tables Vol C Tables 4.2.6.8 and 6.1.1.4'
B B 0.0013 0.0007 'International Tables Vol C Tables 4.2.6.8 and 6.1.1.4'
F F 0.0171 0.0103 'International Tables Vol C Tables 4.2.6.8 and 6.1.1.4'
Cl Cl 0.1484 0.1585 'International Tables Vol C Tables 4.2.6.8 and 6.1.1.4'
Ir Ir -1.4442 7.9887 'International Tables Vol C Tables 4.2.6.8 and 6.1.1.4'

loop_
_geom_angle_atom_site_label_1
_geom_angle_atom_site_label_2
_geom_angle_atom_site_label_3
_geom_angle
C28 Ir1 C29 84.5(7)
C28 Ir1 C1 93.8(6)
C29 Ir1 C1 169.5(6)
C28 Ir1 N3 178.7(6)
C29 Ir1 N3 95.8(6)
C1 Ir1 N3 86.2(4)
C2 N1 C1 110.1(11)
C2 N1 C19 124.9(11)
C1 N1 C19 124.8(11)
C3 N2 C1 112.5(12)
C3 N2 C4 126.6(12)
C1 N2 C4 120.6(11)
C5 N3 C9 117.7(11)
C5 N3 Ir1 120.3(9)
C9 N3 Ir1 122.0(9)
N2 C1 N1 103.4(11)
N2 C1 Ir1 120.2(9)
N1 C1 Ir1 136.3(9)
C3 C2 N1 106.5(13)
N2 C3 C2 107.5(14)
N2 C4 C5 111.5(11)
N3 C5 C6 123.9(14)
N3 C5 C4 118.5(12)
C6 C5 C4 117.6(14)
C5 C6 C7 118.3(16)
C8 C7 C6 118.1(15)
C7 C8 C9 123.4(18)
N3 C9 C8 118.5(15)
N3 C9 C10 121.3(11)
C8 C9 C10 120.1(14)
C11 C10 C15 120.4(14)
C11 C10 C9 120.8(13)
C15 C10 C9 118.5(13)
C12 C11 C10 120.9(13)
C12 C11 C16 119.5(14)
C10 C11 C16 119.6(15)
C13 C12 C11 119.6(16)
C14 C13 C12 119.2(16)
C14 C13 C17 120.8(18)
C12 C13 C17 120.0(17)
C13 C14 C15 124.5(17)
C18 C15 C14 119.8(17)
C18 C15 C10 124.8(17)
C14 C15 C10 115.4(15)
C24 C19 C20 122.2(13)
C24 C19 N1 120.1(12)
C20 C19 N1 117.2(12)
C21 C20 C19 116.8(14)
C21 C20 C25 120.1(14)
C19 C20 C25 123.0(14)
C20 C21 C22 123.2(15)
C21 C22 C23 118.2(14)
C21 C22 C26 120.6(16)
C23 C22 C26 121.1(17)
C24 C23 C22 122.1(15)
C23 C24 C19 117.2(13)
C23 C24 C27 122.2(14)
C19 C24 C27 120.6(13)
O1 C28 Ir1 178.6(17)
O2 C29 Ir1 174.1(15)
C57 Ir2 C58 85.6(7)
C57 Ir2 C30 91.8(6)
C58 Ir2 C30 169.4(6)
C57 Ir2 N6 177.3(6)
C58 Ir2 N6 95.9(5)
C30 Ir2 N6 87.0(4)
C30 N4 C31 109.1(12)
C30 N4 C48 126.8(12)
C31 N4 C48 123.7(12)
C30 N5 C32 111.1(12)
C30 N5 C33 122.6(11)
C32 N5 C33 125.9(13)
C38 N6 C34 116.8(11)
C38 N6 Ir2 123.7(8)
C34 N6 Ir2 119.5(8)
N5 C30 N4 105.7(11)
N5 C30 Ir2 119.6(9)
N4 C30 Ir2 134.8(10)
C32 C31 N4 107.6(13)
C31 C32 N5 106.5(14)
N5 C33 C34 112.9(11)
C35 C34 N6 123.6(13)
C35 C34 C33 117.9(12)
N6 C34 C33 118.5(11)
C34 C35 C36 118.6(14)
C37 C36 C35 117.7(14)
C36 C37 C38 122.0(15)
N6 C38 C37 121.3(12)
N6 C38 C39 119.4(11)
C37 C38 C39 119.3(12)
C40 C39 C44 120.8(12)
C40 C39 C38 120.4(12)
C44 C39 C38 118.6(12)
C39 C40 C41 119.3(13)
C39 C40 C45 122.3(12)
C41 C40 C45 118.4(13)
C40 C41 C42 120.1(14)
C43 C42 C41 118.8(14)
C43 C42 C46 122.8(17)
C41 C42 C46 118.3(17)
C42 C43 C44 123.3(16)
C43 C44 C39 117.6(14)
C43 C44 C47 119.7(14)
C39 C44 C47 122.2(14)
C53 C48 C49 121.7(14)
C53 C48 N4 121.4(13)
C49 C48 N4 116.8(14)
C50 C49 C48 116.8(15)
C50 C49 C54 122.0(15)
C48 C49 C54 121.2(15)
C51 C50 C49 123.0(16)
C50 C51 C52 118.4(16)
C50 C51 C55 122.3(18)
C52 C51 C55 119.3(19)
C51 C52 C53 121.5(16)
C48 C53 C52 118.5(14)
C48 C53 C56 119.0(14)
C52 C53 C56 122.4(15)
O3 C57 Ir2 175.2(14)
O4 C58 Ir2 173.4(14)
Cl3 C59 Cl1 116.1(15)
Cl3 C59 Cl2 103.3(14)
Cl1 C59 Cl2 99.2(12)
Cl6 C60 Cl5 116.7(14)
Cl6 C60 Cl4 97.6(12)
Cl5 C60 Cl4 92.4(13)
F1 B1 F4 116(3)
F1 B1 F2 116(3)
F4 B1 F2 108(3)
F1 B1 F3 106(3)
F4 B1 F3 97(2)
F2 B1 F3 112(2)
F7 B2 F6 103(3)
F7 B2 F5 109(3)
F6 B2 F5 109(3)
F7 B2 F8 111(2)
F6 B2 F8 106(2)
F5 B2 F8 117(2)

loop_
_geom_bond_atom_site_label_1
_geom_bond_atom_site_label_2
_geom_bond_distance
Ir1 C28 1.812(15)
Ir1 C29 1.867(19)
Ir1 C1 2.048(14)
Ir1 N3 2.140(10)
O1 C28 1.146(17)
O2 C29 1.17(2)
N1 C2 1.379(17)
N1 C1 1.378(16)
N1 C19 1.447(16)
N2 C3 1.333(19)
N2 C1 1.361(16)
N2 C4 1.465(16)
N3 C5 1.334(17)
N3 C9 1.371(17)
C2 C3 1.36(2)
C4 C5 1.52(2)
C5 C6 1.383(19)
C6 C7 1.39(3)
C7 C8 1.31(3)
C8 C9 1.41(2)
C9 C10 1.46(2)
C10 C11 1.40(2)
C10 C15 1.43(2)
C11 C12 1.39(2)
C11 C16 1.55(2)
C12 C13 1.39(2)
C13 C14 1.37(2)
C13 C17 1.53(2)
C14 C15 1.41(2)
C15 C18 1.39(3)
C19 C24 1.398(19)
C19 C20 1.409(19)
C20 C21 1.36(2)
C20 C25 1.51(2)
C21 C22 1.38(2)
C22 C23 1.39(2)
C22 C26 1.54(2)
C23 C24 1.380(19)
C24 C27 1.509(19)
Ir2 C57 1.798(17)
Ir2 C58 1.83(2)
Ir2 C30 2.058(13)
Ir2 N6 2.148(10)
O3 C57 1.175(18)
O4 C58 1.22(2)
N4 C30 1.353(16)
N4 C31 1.403(18)
N4 C48 1.445(18)
N5 C30 1.339(16)
N5 C32 1.386(18)
N5 C33 1.436(17)
N6 C38 1.357(15)
N6 C34 1.365(16)
C31 C32 1.33(2)
C33 C34 1.494(19)
C34 C35 1.363(18)
C35 C36 1.41(2)
C36 C37 1.35(2)
C37 C38 1.374(19)
C38 C39 1.499(18)
C39 C40 1.382(18)
C39 C44 1.413(18)
C40 C41 1.394(19)
C40 C45 1.519(19)
C41 C42 1.40(2)
C42 C43 1.36(2)
C42 C46 1.54(2)
C43 C44 1.37(2)
C44 C47 1.55(2)
C48 C53 1.37(2)
C48 C49 1.421(19)
C49 C50 1.38(2)
C49 C54 1.48(2)
C50 C51 1.38(3)
C51 C52 1.38(2)
C51 C55 1.50(2)
C52 C53 1.39(2)
C53 C56 1.54(2)
Cl1 C59 1.64(2)
Cl2 C59 1.85(3)
Cl3 C59 1.62(2)
Cl4 C60 1.82(3)
Cl5 C60 1.72(2)
Cl6 C60 1.711(19)
B1 F1 1.18(3)
B1 F4 1.22(2)
B1 F2 1.25(3)
B1 F3 1.31(2)
B2 F7 1.15(2)
B2 F6 1.15(3)
B2 F5 1.20(3)
B2 F8 1.31(3)
